data_4340940
loop_
_publ_author_name
'Zheng, Zhi-Peng'
'Ou, Yan-Jun'
'Hong, Xu-Jia'
'Wei, Lei-Ming'
'Wan, Lin-Tao'
'Zhou, Wo-Hua'
'Zhan, Qing-Guang'
'Cai, Yue-Peng'

_publ_section_title
;
 Anion-dependent assembly of four sensitized near-infrared luminescent
 heteronuclear Zn(II)-Yb(III) Schiff base complexes from a trinuclear
 Zn(II) complex.
;
_journal_issue 18
_journal_name_full 'Inorganic chemistry'
_journal_page_first 9625
_journal_page_last 9632
_journal_paper_doi 10.1021/ic501118b
_journal_volume 53
_journal_year 2014
_chemical_formula_sum 'C38 H42 Cl N4 O16 Yb Zn2'
_chemical_formula_weight 1149.99
_chemical_name_systematic
; 
 ? 
;
_space_group_IT_number 61
_symmetry_cell_setting orthorhombic
_symmetry_space_group_name_Hall '-P 2ac 2ab'
_symmetry_space_group_name_H-M 'P b c a'
_atom_sites_solution_hydrogens geom
_atom_sites_solution_primary direct
_atom_sites_solution_secondary difmap
_audit_creation_method SHELXL-97
_cell_angle_alpha 90.00
_cell_angle_beta 90.00
_cell_angle_gamma 90.00
_cell_formula_units_Z 8
_cell_length_a 19.4563(14)
_cell_length_b 16.6268(13)
_cell_length_c 28.694(2)
_cell_measurement_reflns_used 3689
_cell_measurement_temperature 298(2)
_cell_measurement_theta_max 18.70
_cell_measurement_theta_min 2.43
_cell_volume 9282.4(12)
_computing_cell_refinement 'Bruker SAINT'
_computing_data_collection 'Bruker APEX2'
_computing_data_reduction 'Bruker SAINT'
_computing_molecular_graphics 'Bruker SHELXTL'
_computing_publication_material 'Bruker SHELXTL'
_computing_structure_refinement 'SHELXL-97 (Sheldrick, 2008)'
_computing_structure_solution 'SHELXS-97 (Sheldrick, 2008)'
_diffrn_ambient_temperature 298(2)
_diffrn_measured_fraction_theta_full 0.998
_diffrn_measured_fraction_theta_max 0.998
_diffrn_measurement_device_type 'Bruker APEX-II CCD'
_diffrn_measurement_method '\f and \w scans'
_diffrn_radiation_monochromator graphite
_diffrn_radiation_source 'fine-focus sealed tube'
_diffrn_radiation_type MoK\a
_diffrn_radiation_wavelength 0.71073
_diffrn_reflns_av_R_equivalents 0.1302
_diffrn_reflns_av_sigmaI/netI 0.0900
_diffrn_reflns_limit_h_max 19
_diffrn_reflns_limit_h_min -19
_diffrn_reflns_limit_k_max 16
_diffrn_reflns_limit_k_min -17
_diffrn_reflns_limit_l_max 27
_diffrn_reflns_limit_l_min -29
_diffrn_reflns_number 32358
_diffrn_reflns_theta_full 25.45
_diffrn_reflns_theta_max 25.45
_diffrn_reflns_theta_min 1.42
_exptl_absorpt_coefficient_mu 3.151
_exptl_absorpt_correction_T_max 0.671
_exptl_absorpt_correction_T_min 0.528
_exptl_absorpt_correction_type multi-scan
_exptl_absorpt_process_details 'SADABS (Sheldrick, 1996)'
_exptl_crystal_colour colorless
_exptl_crystal_density_diffrn 1.646
_exptl_crystal_density_method 'not measured'
_exptl_crystal_description block
_exptl_crystal_F_000 4584
_exptl_crystal_size_max 0.19
_exptl_crystal_size_mid 0.12
_exptl_crystal_size_min 0.09
_refine_diff_density_max 1.140
_refine_diff_density_min -0.615
_refine_diff_density_rms 0.153
_refine_ls_extinction_method none
_refine_ls_goodness_of_fit_ref 1.002
_refine_ls_hydrogen_treatment constr
_refine_ls_matrix_type full
_refine_ls_number_parameters 565
_refine_ls_number_reflns 5277
_refine_ls_number_restraints 0
_refine_ls_restrained_S_all 1.002
_refine_ls_R_factor_all 0.0869
_refine_ls_R_factor_gt 0.0500
_refine_ls_shift/su_max 0.003
_refine_ls_shift/su_mean 0.001
_refine_ls_structure_factor_coef Fsqd
_refine_ls_weighting_details 'calc w=1/[\s^2^(Fo^2^)+(0.0879P)^2^+0.0000P] where P=(Fo^2^+2Fc^2^)/3'
_refine_ls_weighting_scheme calc
_refine_ls_wR_factor_gt 0.1525
_refine_ls_wR_factor_ref 0.1676
_reflns_number_gt 3116
_reflns_number_total 5277
_reflns_threshold_expression >2sigma(I)
_cod_data_source_file ic501118b_si_002.cif
_cod_data_source_block 991996(2)
_cod_depositor_comments
;
The following automatic conversions were performed:

'_symmetry_cell_setting' value 'Orthorhombic' changed to
'orthorhombic' according to
/home/saulius/struct/COD-crude-data--automatic-downloads/rss-feeds/ACS/lib/dictionaries/cif_core.dic
dictionary named 'cif_core.dic' version 2.4.2 from 2011-04-26.

Automatic conversion script
Id: cif_fix_values 2281 2013-09-26 08:29:07Z andrius 

 Adding full bibliography for 4340939--4340944.cif.
;
_cod_original_sg_symbol_H-M Pbca
_cod_database_code 4340940

loop_
_symmetry_equiv_pos_as_xyz
'x, y, z'
'-x+1/2, -y, z+1/2'
'-x, y+1/2, -z+1/2'
'x+1/2, -y+1/2, -z'
'-x, -y, -z'
'x-1/2, y, -z-1/2'
'x, -y-1/2, z-1/2'
'-x-1/2, y-1/2, z'

loop_
_atom_site_label
_atom_site_type_symbol
_atom_site_fract_x
_atom_site_fract_y
_atom_site_fract_z
_atom_site_U_iso_or_equiv
_atom_site_adp_type
_atom_site_occupancy
_atom_site_symmetry_multiplicity
_atom_site_calc_flag
_atom_site_refinement_flags
Yb1 Yb 0.189560(15) 0.148855(16) 0.693027(9) 0.03850(9) Uani 1 1 d .
Zn1 Zn 0.18661(4) 0.04182(4) 0.80289(2) 0.0469(2) Uani 1 1 d .
Zn2 Zn 0.23487(4) 0.24864(5) 0.58381(3) 0.0485(3) Uani 1 1 d .
Cl1 Cl 0.03491(13) 0.25036(15) 0.40922(8) 0.0999(9) Uani 1 1 d .
O1 O 0.1253(2) 0.0777(2) 0.74652(13) 0.0455(14) Uani 1 1 d .
O2 O 0.0735(2) 0.1017(2) 0.66471(15) 0.0568(16) Uani 1 1 d .
O3 O 0.1611(2) 0.2442(2) 0.63809(13) 0.0420(13) Uani 1 1 d .
O4 O 0.0981(2) 0.2479(2) 0.71799(14) 0.0472(14) Uani 1 1 d .
O5 O 0.2307(3) -0.0459(2) 0.76685(14) 0.0611(16) Uani 1 1 d .
O6 O 0.2584(2) 0.0522(2) 0.71886(15) 0.0543(15) Uani 1 1 d .
O7 O 0.2422(2) 0.1368(2) 0.81988(14) 0.0532(15) Uani 1 1 d .
O8 O 0.2238(2) 0.2125(2) 0.75672(14) 0.0522(14) Uani 1 1 d .
O9 O 0.2056(2) 0.0737(2) 0.62902(14) 0.0548(16) Uani 1 1 d .
O10 O 0.2445(3) 0.1348(3) 0.56482(15) 0.084(2) Uani 1 1 d .
O11 O 0.2924(2) 0.1998(3) 0.67094(15) 0.0594(16) Uani 1 1 d .
O12 O 0.3058(2) 0.3002(3) 0.62291(14) 0.0563(16) Uani 1 1 d .
O13 O 0.1004(4) 0.2638(4) 0.3899(2) 0.126(3) Uani 1 1 d .
O14 O 0.0231(6) 0.1717(4) 0.4129(4) 0.313(6) Uani 1 1 d .
O15 O 0.0249(4) 0.2845(8) 0.4497(2) 0.284(6) Uani 1 1 d .
O16 O -0.0128(5) 0.2685(7) 0.3758(3) 0.258(6) Uani 1 1 d .
N1 N 0.2246(3) -0.0179(3) 0.86532(19) 0.068(2) Uani 1 1 d .
N2 N 0.0998(3) 0.0390(3) 0.84190(17) 0.0581(19) Uani 1 1 d .
N3 N 0.2914(3) 0.2902(3) 0.52370(18) 0.061(2) Uani 1 1 d .
N4 N 0.1611(3) 0.2951(3) 0.54108(18) 0.058(2) Uani 1 1 d .
C1 C 0.2848(5) -0.0527(5) 0.8720(3) 0.094(3) Uani 1 1 d .
H1 H 0.3169 -0.0531 0.8480 0.112 Uiso 1 1 calc R
C2 C 0.3010(5) -0.0887(6) 0.9141(2) 0.114(4) Uani 1 1 d .
H2 H 0.3448 -0.1103 0.9173 0.137 Uiso 1 1 calc R
C3 C 0.2578(6) -0.0948(6) 0.9508(4) 0.146(5) Uani 1 1 d .
H3 H 0.2683 -0.1224 0.9781 0.175 Uiso 1 1 calc R
C4 C 0.1980(6) -0.0564(5) 0.9433(2) 0.116(4) Uani 1 1 d .
H4 H 0.1663 -0.0547 0.9676 0.140 Uiso 1 1 calc R
C5 C 0.1798(4) -0.0177(4) 0.9000(3) 0.072(3) Uani 1 1 d .
C6 C 0.1129(4) 0.0269(4) 0.8919(2) 0.083(3) Uani 1 1 d .
H6A H 0.0753 -0.0034 0.9055 0.100 Uiso 1 1 calc R
H6B H 0.1149 0.0788 0.9073 0.100 Uiso 1 1 calc R
C7 C 0.0374(4) 0.0480(4) 0.8268(2) 0.072(3) Uani 1 1 d .
H7 H 0.0039 0.0449 0.8499 0.086 Uiso 1 1 calc R
C8 C 0.0107(4) 0.0622(4) 0.7805(2) 0.055(2) Uani 1 1 d .
C9 C -0.0602(4) 0.0660(4) 0.7719(3) 0.072(3) Uani 1 1 d .
H9 H -0.0900 0.0562 0.7966 0.086 Uiso 1 1 calc R
C10 C -0.0861(4) 0.0822(4) 0.7318(3) 0.077(3) Uani 1 1 d .
H10 H -0.1334 0.0881 0.7285 0.092 Uiso 1 1 calc R
C11 C -0.0448(4) 0.0906(4) 0.6946(3) 0.070(3) Uani 1 1 d .
H11 H -0.0633 0.0983 0.6651 0.084 Uiso 1 1 calc R
C12 C 0.0280(4) 0.0877(4) 0.7011(2) 0.059(3) Uani 1 1 d .
C13 C 0.0586(4) 0.0758(3) 0.7435(2) 0.049(2) Uani 1 1 d .
C14 C 0.0492(4) 0.0932(5) 0.6172(3) 0.087(3) Uani 1 1 d .
H14A H 0.0835 0.1137 0.5957 0.104 Uiso 1 1 calc R
H14B H 0.0073 0.1238 0.6130 0.104 Uiso 1 1 calc R
C15 C 0.0359(6) 0.0057(5) 0.6075(3) 0.158(5) Uani 1 1 d .
H15C H 0.0788 -0.0230 0.6069 0.237 Uiso 1 1 calc R
H15B H 0.0135 0.0003 0.5778 0.237 Uiso 1 1 calc R
H15A H 0.0070 -0.0162 0.6314 0.237 Uiso 1 1 calc R
C16 C 0.3579(5) 0.2921(6) 0.5188(3) 0.104(4) Uani 1 1 d .
H16 H 0.3851 0.2744 0.5434 0.125 Uiso 1 1 calc R
C17 C 0.3904(5) 0.3193(7) 0.4785(3) 0.153(5) Uani 1 1 d .
H17 H 0.4379 0.3247 0.4773 0.183 Uiso 1 1 calc R
C18 C 0.3523(6) 0.3369(7) 0.4426(3) 0.143(5) Uani 1 1 d .
H18 H 0.3725 0.3522 0.4146 0.171 Uiso 1 1 calc R
C19 C 0.2849(5) 0.3329(5) 0.4463(3) 0.091(3) Uani 1 1 d .
H19 H 0.2570 0.3448 0.4210 0.110 Uiso 1 1 calc R
C20 C 0.2569(4) 0.3112(4) 0.4875(2) 0.058(2) Uani 1 1 d .
C21 C 0.1818(4) 0.3051(6) 0.4923(2) 0.091(4) Uani 1 1 d .
H21B H 0.1606 0.3533 0.4798 0.109 Uiso 1 1 calc R
H21A H 0.1655 0.2596 0.4742 0.109 Uiso 1 1 calc R
C22 C 0.1013(4) 0.3129(4) 0.5513(2) 0.067(3) Uani 1 1 d .
H22 H 0.0742 0.3322 0.5271 0.081 Uiso 1 1 calc R
C23 C 0.0682(4) 0.3074(4) 0.5968(2) 0.057(2) Uani 1 1 d .
C24 C -0.0014(4) 0.3400(4) 0.6033(3) 0.074(3) Uani 1 1 d .
H24 H -0.0228 0.3637 0.5778 0.089 Uiso 1 1 calc R
C25 C -0.0365(4) 0.3376(4) 0.6444(3) 0.069(3) Uani 1 1 d .
H25 H -0.0817 0.3554 0.6462 0.083 Uiso 1 1 calc R
C26 C -0.0030(4) 0.3078(4) 0.6838(2) 0.056(2) Uani 1 1 d .
H26 H -0.0254 0.3069 0.7124 0.067 Uiso 1 1 calc R
C27 C 0.0613(3) 0.2805(4) 0.6803(2) 0.044(2) Uani 1 1 d .
C28 C 0.1010(4) 0.2757(3) 0.6380(2) 0.046(2) Uani 1 1 d .
C29 C 0.0713(4) 0.2596(4) 0.7642(2) 0.054(2) Uani 1 1 d .
H29B H 0.0945 0.2232 0.7855 0.065 Uiso 1 1 calc R
H29A H 0.0228 0.2464 0.7644 0.065 Uiso 1 1 calc R
C30 C 0.0809(4) 0.3456(4) 0.7811(3) 0.079(3) Uani 1 1 d .
H30A H 0.1290 0.3584 0.7818 0.119 Uiso 1 1 calc R
H30B H 0.0620 0.3509 0.8119 0.119 Uiso 1 1 calc R
H30C H 0.0576 0.3818 0.7603 0.119 Uiso 1 1 calc R
C31 C 0.2567(3) -0.0212(4) 0.7306(2) 0.058(2) Uani 1 1 d .
C32 C 0.2926(4) -0.0807(4) 0.6965(2) 0.072(3) Uani 1 1 d .
H32B H 0.3402 -0.0665 0.6935 0.108 Uiso 1 1 calc R
H32C H 0.2708 -0.0779 0.6666 0.108 Uiso 1 1 calc R
H32A H 0.2890 -0.1344 0.7085 0.108 Uiso 1 1 calc R
C33 C 0.2481(3) 0.2020(4) 0.7960(2) 0.050(2) Uani 1 1 d .
C34 C 0.2914(4) 0.2669(4) 0.8196(2) 0.085(3) Uani 1 1 d .
H34A H 0.3383 0.2493 0.8214 0.128 Uiso 1 1 calc R
H34C H 0.2742 0.2765 0.8505 0.128 Uiso 1 1 calc R
H34B H 0.2890 0.3157 0.8018 0.128 Uiso 1 1 calc R
C35 C 0.2279(5) 0.0709(5) 0.5875(2) 0.082(3) Uani 1 1 d .
C36 C 0.2371(6) -0.0116(4) 0.5659(3) 0.152(5) Uani 1 1 d .
H36A H 0.1934 -0.0314 0.5554 0.228 Uiso 1 1 calc R
H36C H 0.2558 -0.0478 0.5887 0.228 Uiso 1 1 calc R
H36B H 0.2680 -0.0079 0.5399 0.228 Uiso 1 1 calc R
C37 C 0.3215(3) 0.2663(4) 0.6593(2) 0.051(2) Uani 1 1 d .
C38 C 0.3769(4) 0.3010(5) 0.6913(2) 0.073(3) Uani 1 1 d .
H38A H 0.3971 0.3474 0.6769 0.109 Uiso 1 1 calc R
H38C H 0.4117 0.2612 0.6967 0.109 Uiso 1 1 calc R
H38B H 0.3566 0.3162 0.7205 0.109 Uiso 1 1 calc R

loop_
_atom_site_aniso_label
_atom_site_aniso_U_11
_atom_site_aniso_U_22
_atom_site_aniso_U_33
_atom_site_aniso_U_23
_atom_site_aniso_U_13
_atom_site_aniso_U_12
Yb1 0.04162(17) 0.03196(15) 0.04193(16) 0.00388(14) -0.00198(16) 0.00046(15)
Zn1 0.0577(5) 0.0368(4) 0.0460(5) 0.0058(4) -0.0006(4) -0.0028(4)
Zn2 0.0590(5) 0.0423(4) 0.0441(4) 0.0031(4) 0.0002(4) 0.0036(4)
Cl1 0.0871(17) 0.1101(18) 0.1023(18) -0.0125(14) -0.0076(15) -0.0200(14)
O1 0.035(3) 0.049(3) 0.053(3) 0.007(2) -0.001(2) -0.009(2)
O2 0.060(3) 0.048(3) 0.062(3) 0.007(2) -0.007(3) -0.002(3)
O3 0.039(3) 0.039(2) 0.048(2) 0.003(2) -0.001(2) 0.014(2)
O4 0.042(3) 0.045(2) 0.055(3) -0.001(2) 0.006(2) -0.008(2)
O5 0.091(4) 0.043(3) 0.050(3) 0.006(2) 0.020(3) 0.015(3)
O6 0.046(3) 0.035(2) 0.082(3) 0.009(2) -0.011(3) 0.003(2)
O7 0.062(3) 0.047(3) 0.051(3) 0.008(2) -0.009(2) -0.015(2)
O8 0.062(3) 0.050(3) 0.045(3) -0.008(2) -0.018(2) 0.000(3)
O9 0.072(3) 0.041(3) 0.051(3) -0.003(2) -0.003(3) 0.003(2)
O10 0.164(6) 0.040(3) 0.048(3) 0.006(2) 0.022(3) 0.006(3)
O11 0.046(3) 0.057(3) 0.075(3) 0.011(3) -0.001(3) 0.011(2)
O12 0.072(3) 0.054(3) 0.042(3) 0.010(2) -0.002(3) -0.006(3)
O13 0.122(5) 0.134(5) 0.121(5) -0.004(4) 0.019(5) -0.033(5)
O14 0.314(11) 0.056(5) 0.569(17) 0.043(7) 0.190(11) -0.058(6)
O15 0.097(6) 0.653(16) 0.104(5) -0.137(8) 0.024(5) -0.110(8)
O16 0.136(7) 0.383(15) 0.256(10) -0.005(10) -0.104(7) -0.021(9)
N1 0.096(5) 0.051(4) 0.056(4) 0.006(3) 0.002(4) 0.003(4)
N2 0.072(4) 0.048(3) 0.054(3) 0.000(3) 0.001(3) -0.020(3)
N3 0.060(4) 0.065(4) 0.057(4) 0.007(3) 0.008(3) 0.019(3)
N4 0.052(4) 0.064(4) 0.058(4) 0.005(3) -0.002(3) -0.002(3)
C1 0.134(8) 0.075(6) 0.072(6) -0.002(5) -0.021(6) 0.045(6)
C2 0.175(9) 0.118(7) 0.048(5) -0.001(5) -0.027(6) 0.059(7)
C3 0.220(13) 0.107(8) 0.110(8) 0.009(7) -0.038(8) 0.046(8)
C4 0.234(11) 0.082(6) 0.032(4) 0.010(4) 0.005(6) -0.061(7)
C5 0.103(6) 0.036(4) 0.078(5) -0.005(4) -0.030(5) -0.014(4)
C6 0.113(6) 0.080(5) 0.058(5) -0.001(4) 0.023(5) -0.051(5)
C7 0.076(5) 0.051(5) 0.088(5) -0.011(4) 0.047(4) -0.029(4)
C8 0.075(5) 0.042(4) 0.049(4) 0.016(3) 0.006(4) 0.000(4)
C9 0.040(5) 0.067(5) 0.108(6) 0.016(5) 0.028(5) -0.012(4)
C10 0.043(5) 0.087(6) 0.100(6) 0.019(5) 0.006(5) 0.001(4)
C11 0.058(5) 0.059(5) 0.094(6) 0.004(4) -0.026(5) 0.005(4)
C12 0.056(5) 0.042(4) 0.079(5) 0.006(4) 0.003(4) -0.010(4)
C13 0.073(5) 0.021(3) 0.053(4) 0.007(3) -0.009(4) -0.007(4)
C14 0.086(6) 0.094(6) 0.079(6) -0.007(5) -0.026(5) -0.029(5)
C15 0.204(11) 0.121(8) 0.148(8) -0.052(7) -0.034(8) -0.076(8)
C16 0.104(7) 0.139(8) 0.068(6) 0.018(5) 0.012(6) 0.030(7)
C17 0.085(7) 0.260(12) 0.114(7) 0.069(8) 0.037(6) -0.008(8)
C18 0.144(9) 0.240(12) 0.044(5) 0.037(6) 0.025(6) -0.021(9)
C19 0.086(6) 0.116(7) 0.072(6) 0.024(5) 0.014(5) 0.022(6)
C20 0.070(5) 0.056(4) 0.049(4) 0.004(4) 0.016(4) 0.002(4)
C21 0.117(8) 0.122(7) 0.035(4) 0.009(5) -0.005(5) 0.026(6)
C22 0.089(6) 0.074(5) 0.038(4) 0.006(4) -0.011(4) -0.003(5)
C23 0.050(5) 0.056(4) 0.065(5) 0.008(4) -0.007(4) -0.003(4)
C24 0.052(5) 0.073(5) 0.097(6) 0.029(4) -0.032(4) 0.011(4)
C25 0.054(5) 0.069(5) 0.085(5) 0.014(4) 0.019(5) 0.001(4)
C26 0.066(5) 0.045(4) 0.057(5) 0.013(4) -0.006(4) 0.007(4)
C27 0.039(4) 0.035(4) 0.057(4) 0.015(3) -0.008(4) 0.008(3)
C28 0.074(5) 0.031(4) 0.033(4) 0.005(3) -0.002(4) -0.004(4)
C29 0.065(5) 0.049(4) 0.047(4) -0.004(3) 0.027(4) 0.008(4)
C30 0.094(6) 0.057(5) 0.088(6) -0.014(4) 0.011(5) -0.001(5)
C31 0.047(5) 0.062(5) 0.065(5) -0.024(4) -0.021(4) 0.018(4)
C32 0.084(6) 0.050(5) 0.081(6) -0.010(4) -0.010(5) 0.008(4)
C33 0.044(4) 0.035(4) 0.072(5) -0.014(4) 0.007(4) -0.001(3)
C34 0.105(7) 0.069(5) 0.083(6) -0.004(4) -0.037(5) -0.034(5)
C35 0.140(8) 0.078(5) 0.027(4) -0.012(4) 0.010(5) 0.018(6)
C36 0.322(14) 0.029(5) 0.105(7) -0.019(4) 0.088(8) 0.031(7)
C37 0.041(4) 0.048(4) 0.062(5) 0.001(4) 0.013(4) -0.005(4)
C38 0.062(5) 0.097(6) 0.060(5) 0.004(4) -0.021(4) -0.006(5)

loop_
_atom_type_symbol
_atom_type_description
_atom_type_scat_dispersion_real
_atom_type_scat_dispersion_imag
_atom_type_scat_source
C C 0.0033 0.0016 'International Tables Vol C Tables 4.2.6.8 and 6.1.1.4'
H H 0.0000 0.0000 'International Tables Vol C Tables 4.2.6.8 and 6.1.1.4'
N N 0.0061 0.0033 'International Tables Vol C Tables 4.2.6.8 and 6.1.1.4'
O O 0.0106 0.0060 'International Tables Vol C Tables 4.2.6.8 and 6.1.1.4'
Zn Zn 0.2839 1.4301 'International Tables Vol C Tables 4.2.6.8 and 6.1.1.4'
Yb Yb -0.3850 5.5486 'International Tables Vol C Tables 4.2.6.8 and 6.1.1.4'
Cl Cl 0.1484 0.1585 'International Tables Vol C Tables 4.2.6.8 and 6.1.1.4'

loop_
_geom_angle_atom_site_label_1
_geom_angle_atom_site_label_2
_geom_angle_atom_site_label_3
_geom_angle
O8 Yb1 O6 83.61(15)
O8 Yb1 O9 154.14(16)
O6 Yb1 O9 77.65(15)
O8 Yb1 O11 77.65(16)
O6 Yb1 O11 80.29(16)
O9 Yb1 O11 81.72(16)
O8 Yb1 O3 107.95(14)
O6 Yb1 O3 150.72(15)
O9 Yb1 O3 81.76(14)
O11 Yb1 O3 76.30(15)
O8 Yb1 O1 81.91(15)
O6 Yb1 O1 74.52(15)
O9 Yb1 O1 109.55(14)
O11 Yb1 O1 149.06(15)
O3 Yb1 O1 132.71(14)
O8 Yb1 O2 133.11(15)
O6 Yb1 O2 114.97(14)
O9 Yb1 O2 71.82(15)
O11 Yb1 O2 144.76(15)
O3 Yb1 O2 77.20(14)
O1 Yb1 O2 64.53(14)
O8 Yb1 O4 70.55(14)
O6 Yb1 O4 143.30(14)
O9 Yb1 O4 133.85(14)
O11 Yb1 O4 117.24(14)
O3 Yb1 O4 64.92(13)
O1 Yb1 O4 76.35(13)
O2 Yb1 O4 70.36(13)
O7 Zn1 O5 118.65(19)
O7 Zn1 N2 109.80(19)
O5 Zn1 N2 129.2(2)
O7 Zn1 O1 105.94(16)
O5 Zn1 O1 93.05(17)
N2 Zn1 O1 87.64(19)
O7 Zn1 N1 88.6(2)
O5 Zn1 N1 86.93(19)
N2 Zn1 N1 79.5(2)
O1 Zn1 N1 163.3(2)
O12 Zn2 O10 120.4(2)
O12 Zn2 N4 132.0(2)
O10 Zn2 N4 105.2(2)
O12 Zn2 O3 94.06(16)
O10 Zn2 O3 103.50(19)
N4 Zn2 O3 88.77(19)
O12 Zn2 N3 87.63(19)
O10 Zn2 N3 92.2(2)
N4 Zn2 N3 75.9(2)
O3 Zn2 N3 160.58(18)
O15 Cl1 O14 109.3(7)
O15 Cl1 O16 115.2(6)
O14 Cl1 O16 99.0(7)
O15 Cl1 O13 114.6(5)
O14 Cl1 O13 110.0(6)
O16 Cl1 O13 107.5(5)
C13 O1 Zn1 127.8(4)
C13 O1 Yb1 120.6(4)
Zn1 O1 Yb1 110.56(17)
C12 O2 C14 118.8(5)
C12 O2 Yb1 112.4(4)
C14 O2 Yb1 128.6(4)
C28 O3 Zn2 127.1(4)
C28 O3 Yb1 120.1(4)
Zn2 O3 Yb1 111.33(17)
C27 O4 C29 118.3(5)
C27 O4 Yb1 113.0(3)
C29 O4 Yb1 127.2(3)
C31 O5 Zn1 112.0(4)
C31 O6 Yb1 140.5(4)
C33 O7 Zn1 126.2(4)
C33 O8 Yb1 143.3(4)
C35 O9 Yb1 146.8(5)
C35 O10 Zn2 128.8(4)
C37 O11 Yb1 141.6(4)
C37 O12 Zn2 117.3(4)
C1 N1 C5 118.5(6)
C1 N1 Zn1 128.4(5)
C5 N1 Zn1 113.2(5)
C7 N2 C6 120.2(6)
C7 N2 Zn1 126.3(5)
C6 N2 Zn1 113.4(5)
C20 N3 C16 115.2(6)
C20 N3 Zn2 117.8(5)
C16 N3 Zn2 126.9(5)
C22 N4 C21 117.2(6)
C22 N4 Zn2 127.6(5)
C21 N4 Zn2 115.1(5)
N1 C1 C2 121.2(8)
N1 C1 H1 119.4
C2 C1 H1 119.4
C3 C2 C1 124.9(10)
C3 C2 H2 117.6
C1 C2 H2 117.6
C4 C3 C2 112.2(9)
C4 C3 H3 123.9
C2 C3 H3 123.9
C3 C4 C5 124.1(9)
C3 C4 H4 118.0
C5 C4 H4 117.9
N1 C5 C4 119.0(8)
N1 C5 C6 116.9(6)
C4 C5 C6 124.1(7)
N2 C6 C5 111.4(6)
N2 C6 H6A 109.3
C5 C6 H6A 109.3
N2 C6 H6B 109.4
C5 C6 H6B 109.3
H6A C6 H6B 108.0
N2 C7 C8 131.4(7)
N2 C7 H7 114.3
C8 C7 H7 114.3
C9 C8 C13 120.2(6)
C9 C8 C7 121.4(7)
C13 C8 C7 118.3(7)
C10 C9 C8 123.5(7)
C10 C9 H9 118.2
C8 C9 H9 118.2
C9 C10 C11 119.9(8)
C9 C10 H10 120.1
C11 C10 H10 120.1
C10 C11 C12 119.1(7)
C10 C11 H11 120.4
C12 C11 H11 120.4
C13 C12 O2 114.5(6)
C13 C12 C11 123.5(7)
O2 C12 C11 121.9(6)
O1 C13 C12 119.4(6)
O1 C13 C8 127.1(6)
C12 C13 C8 113.5(7)
O2 C14 C15 109.0(6)
O2 C14 H14A 109.9
C15 C14 H14A 109.9
O2 C14 H14B 109.9
C15 C14 H14B 109.9
H14A C14 H14B 108.3
C14 C15 H15C 109.5
C14 C15 H15B 109.5
H15C C15 H15B 109.5
C14 C15 H15A 109.5
H15C C15 H15A 109.5
H15B C15 H15A 109.5
N3 C16 C17 123.3(8)
N3 C16 H16 118.4
C17 C16 H16 118.4
C18 C17 C16 118.1(10)
C18 C17 H17 120.9
C16 C17 H17 120.9
C17 C18 C19 119.3(9)
C17 C18 H18 120.4
C19 C18 H18 120.4
C18 C19 C20 119.1(8)
C18 C19 H19 120.4
C20 C19 H19 120.4
N3 C20 C19 124.7(7)
N3 C20 C21 115.2(6)
C19 C20 C21 120.0(7)
N4 C21 C20 111.6(6)
N4 C21 H21B 109.3
C20 C21 H21B 109.3
N4 C21 H21A 109.3
C20 C21 H21A 109.3
H21B C21 H21A 108.0
N4 C22 C23 127.8(7)
N4 C22 H22 116.1
C23 C22 H22 116.1
C28 C23 C22 124.1(6)
C28 C23 C24 116.0(6)
C22 C23 C24 119.8(6)
C25 C24 C23 124.0(7)
C25 C24 H24 118.0
C23 C24 H24 118.0
C24 C25 C26 118.5(7)
C24 C25 H25 120.8
C26 C25 H25 120.8
C27 C26 C25 119.9(6)
C27 C26 H26 120.1
C25 C26 H26 120.1
C26 C27 O4 123.4(6)
C26 C27 C28 125.7(6)
O4 C27 C28 110.8(5)
O3 C28 C27 120.7(5)
O3 C28 C23 123.6(6)
C27 C28 C23 115.7(6)
O4 C29 C30 112.1(5)
O4 C29 H29B 109.2
C30 C29 H29B 109.2
O4 C29 H29A 109.2
C30 C29 H29A 109.2
H29B C29 H29A 107.9
C29 C30 H30A 109.5
C29 C30 H30B 109.5
H30A C30 H30B 109.5
C29 C30 H30C 109.5
H30A C30 H30C 109.5
H30B C30 H30C 109.5
O5 C31 O6 123.9(6)
O5 C31 C32 120.3(6)
O6 C31 C32 115.7(6)
C31 C32 H32B 109.5
C31 C32 H32C 109.5
H32B C32 H32C 109.5
C31 C32 H32A 109.5
H32B C32 H32A 109.5
H32C C32 H32A 109.5
O8 C33 O7 124.8(6)
O8 C33 C34 121.1(6)
O7 C33 C34 114.1(6)
C33 C34 H34A 109.5
C33 C34 H34C 109.5
H34A C34 H34C 109.5
C33 C34 H34B 109.5
H34A C34 H34B 109.5
H34C C34 H34B 109.5
O9 C35 O10 122.0(7)
O9 C35 C36 117.2(7)
O10 C35 C36 120.7(6)
C35 C36 H36A 109.5
C35 C36 H36C 109.5
H36A C36 H36C 109.5
C35 C36 H36B 109.5
H36A C36 H36B 109.5
H36C C36 H36B 109.5
O12 C37 O11 120.4(6)
O12 C37 C38 120.9(6)
O11 C37 C38 118.6(6)
C37 C38 H38A 109.5
C37 C38 H38C 109.5
H38A C38 H38C 109.5
C37 C38 H38B 109.5
H38A C38 H38B 109.5
H38C C38 H38B 109.5

loop_
_geom_bond_atom_site_label_1
_geom_bond_atom_site_label_2
_geom_bond_distance
Yb1 O8 2.215(4)
Yb1 O6 2.219(4)
Yb1 O9 2.243(4)
Yb1 O11 2.263(4)
Yb1 O3 2.304(4)
Yb1 O1 2.306(4)
Yb1 O2 2.525(5)
Yb1 O4 2.528(4)
Zn1 O7 1.975(4)
Zn1 O5 1.984(4)
Zn1 N2 2.027(6)
Zn1 O1 2.096(4)
Zn1 N1 2.177(6)
Zn2 O12 1.974(4)
Zn2 O10 1.979(4)
Zn2 N4 2.039(5)
Zn2 O3 2.120(4)
Zn2 N3 2.159(5)
Cl1 O15 1.306(8)
Cl1 O14 1.332(7)
Cl1 O16 1.369(9)
Cl1 O13 1.407(7)
O1 C13 1.302(8)
O2 C12 1.389(8)
O2 C14 1.448(8)
O3 C28 1.281(8)
O4 C27 1.405(7)
O4 C29 1.438(7)
O5 C31 1.227(8)
O6 C31 1.267(8)
O7 C33 1.287(8)
O8 C33 1.236(7)
O9 C35 1.270(8)
O10 C35 1.287(9)
O11 C37 1.286(8)
O12 C37 1.226(8)
N1 C1 1.320(10)
N1 C5 1.324(10)
N2 C7 1.298(9)
N2 C6 1.471(8)
N3 C20 1.285(8)
N3 C16 1.302(11)
N4 C22 1.237(9)
N4 C21 1.467(8)
C1 C2 1.383(10)
C1 H1 0.9300
C2 C3 1.351(14)
C2 H2 0.9300
C3 C4 1.345(15)
C3 H3 0.9300
C4 C5 1.444(10)
C4 H4 0.9300
C5 C6 1.516(11)
C6 H6A 0.9700
C6 H6B 0.9700
C7 C8 1.447(9)
C7 H7 0.9300
C8 C9 1.403(10)
C8 C13 1.430(9)
C9 C10 1.285(11)
C9 H9 0.9300
C10 C11 1.343(10)
C10 H10 0.9300
C11 C12 1.429(10)
C11 H11 0.9300
C12 C13 1.368(9)
C14 C15 1.504(11)
C14 H14A 0.9700
C14 H14B 0.9700
C15 H15C 0.9600
C15 H15B 0.9600
C15 H15A 0.9600
C16 C17 1.392(12)
C16 H16 0.9300
C17 C18 1.304(13)
C17 H17 0.9300
C18 C19 1.317(14)
C18 H18 0.9300
C19 C20 1.350(10)
C19 H19 0.9300
C20 C21 1.471(11)
C21 H21B 0.9700
C21 H21A 0.9700
C22 C23 1.458(9)
C22 H22 0.9300
C23 C28 1.443(9)
C23 C24 1.469(10)
C24 C25 1.365(10)
C24 H24 0.9300
C25 C26 1.395(10)
C25 H25 0.9300
C26 C27 1.334(9)
C26 H26 0.9300
C27 C28 1.440(9)
C29 C30 1.522(9)
C29 H29B 0.9700
C29 H29A 0.9700
C30 H30A 0.9600
C30 H30B 0.9600
C30 H30C 0.9600
C31 C32 1.555(9)
C32 H32B 0.9600
C32 H32C 0.9600
C32 H32A 0.9600
C33 C34 1.527(10)
C34 H34A 0.9600
C34 H34C 0.9600
C34 H34B 0.9600
C35 C36 1.516(10)
C36 H36A 0.9600
C36 H36C 0.9600
C36 H36B 0.9600
C37 C38 1.529(10)
C38 H38A 0.9600
C38 H38C 0.9600
C38 H38B 0.9600

loop_
_geom_torsion_atom_site_label_1
_geom_torsion_atom_site_label_2
_geom_torsion_atom_site_label_3
_geom_torsion_atom_site_label_4
_geom_torsion
O7 Zn1 O1 C13 -123.0(5)
O5 Zn1 O1 C13 116.0(5)
N2 Zn1 O1 C13 -13.1(5)
N1 Zn1 O1 C13 26.5(9)
O7 Zn1 O1 Yb1 44.8(2)
O5 Zn1 O1 Yb1 -76.2(2)
N2 Zn1 O1 Yb1 154.7(2)
N1 Zn1 O1 Yb1 -165.7(6)
O8 Yb1 O1 C13 121.0(4)
O6 Yb1 O1 C13 -153.4(4)
O9 Yb1 O1 C13 -82.9(4)
O11 Yb1 O1 C13 169.9(4)
O3 Yb1 O1 C13 14.0(5)
O2 Yb1 O1 C13 -25.3(4)
O4 Yb1 O1 C13 49.2(4)
O8 Yb1 O1 Zn1 -47.80(18)
O6 Yb1 O1 Zn1 37.77(17)
O9 Yb1 O1 Zn1 108.27(18)
O11 Yb1 O1 Zn1 1.1(4)
O3 Yb1 O1 Zn1 -154.79(15)
O2 Yb1 O1 Zn1 165.9(2)
O4 Yb1 O1 Zn1 -119.64(19)
O8 Yb1 O2 C12 -25.7(5)
O6 Yb1 O2 C12 79.8(4)
O9 Yb1 O2 C12 146.2(4)
O11 Yb1 O2 C12 -170.5(4)
O3 Yb1 O2 C12 -128.4(4)
O1 Yb1 O2 C12 23.0(4)
O4 Yb1 O2 C12 -60.8(4)
O8 Yb1 O2 C14 150.0(5)
O6 Yb1 O2 C14 -104.4(5)
O9 Yb1 O2 C14 -38.1(5)
O11 Yb1 O2 C14 5.3(6)
O3 Yb1 O2 C14 47.3(5)
O1 Yb1 O2 C14 -161.2(5)
O4 Yb1 O2 C14 115.0(5)
O12 Zn2 O3 C28 121.7(5)
O10 Zn2 O3 C28 -115.7(5)
N4 Zn2 O3 C28 -10.3(5)
N3 Zn2 O3 C28 27.3(8)
O12 Zn2 O3 Yb1 -72.2(2)
O10 Zn2 O3 Yb1 50.4(2)
N4 Zn2 O3 Yb1 155.8(2)
N3 Zn2 O3 Yb1 -166.6(5)
O8 Yb1 O3 C28 -84.8(4)
O6 Yb1 O3 C28 165.4(4)
O9 Yb1 O3 C28 119.8(4)
O11 Yb1 O3 C28 -156.8(4)
O1 Yb1 O3 C28 10.7(5)
O2 Yb1 O3 C28 46.7(4)
O4 Yb1 O3 C28 -27.4(4)
O8 Yb1 O3 Zn2 108.00(19)
O6 Yb1 O3 Zn2 -1.8(4)
O9 Yb1 O3 Zn2 -47.35(18)
O11 Yb1 O3 Zn2 36.08(18)
O1 Yb1 O3 Zn2 -156.40(15)
O2 Yb1 O3 Zn2 -120.47(19)
O4 Yb1 O3 Zn2 165.4(2)
O8 Yb1 O4 C27 147.8(4)
O6 Yb1 O4 C27 -164.3(3)
O9 Yb1 O4 C27 -21.9(4)
O11 Yb1 O4 C27 83.7(4)
O3 Yb1 O4 C27 26.1(3)
O1 Yb1 O4 C27 -126.1(4)
O2 Yb1 O4 C27 -58.6(4)
O8 Yb1 O4 C29 -46.7(4)
O6 Yb1 O4 C29 1.1(5)
O9 Yb1 O4 C29 143.6(4)
O11 Yb1 O4 C29 -110.8(4)
O3 Yb1 O4 C29 -168.4(5)
O1 Yb1 O4 C29 39.4(4)
O2 Yb1 O4 C29 106.9(4)
O7 Zn1 O5 C31 -55.3(5)
N2 Zn1 O5 C31 144.2(5)
O1 Zn1 O5 C31 54.7(5)
N1 Zn1 O5 C31 -142.0(5)
O8 Yb1 O6 C31 122.0(7)
O9 Yb1 O6 C31 -76.0(7)
O11 Yb1 O6 C31 -159.5(7)
O3 Yb1 O6 C31 -122.3(6)
O1 Yb1 O6 C31 38.6(6)
O2 Yb1 O6 C31 -13.0(7)
O4 Yb1 O6 C31 77.3(7)
O5 Zn1 O7 C33 91.7(5)
N2 Zn1 O7 C33 -104.3(5)
O1 Zn1 O7 C33 -11.0(5)
N1 Zn1 O7 C33 177.4(5)
O6 Yb1 O8 C33 -22.7(7)
O9 Yb1 O8 C33 -66.3(9)
O11 Yb1 O8 C33 -104.1(7)
O3 Yb1 O8 C33 -175.1(7)
O1 Yb1 O8 C33 52.5(7)
O2 Yb1 O8 C33 95.8(7)
O4 Yb1 O8 C33 130.8(8)
O8 Yb1 O9 C35 -74.5(10)
O6 Yb1 O9 C35 -119.0(9)
O11 Yb1 O9 C35 -37.2(9)
O3 Yb1 O9 C35 40.0(9)
O1 Yb1 O9 C35 172.6(9)
O2 Yb1 O9 C35 119.2(9)
O4 Yb1 O9 C35 82.9(10)
O12 Zn2 O10 C35 83.9(8)
N4 Zn2 O10 C35 -111.5(7)
O3 Zn2 O10 C35 -19.1(8)
N3 Zn2 O10 C35 172.5(7)
O8 Yb1 O11 C37 -74.5(7)
O6 Yb1 O11 C37 -160.1(7)
O9 Yb1 O11 C37 121.2(7)
O3 Yb1 O11 C37 37.7(7)
O1 Yb1 O11 C37 -124.3(7)
O2 Yb1 O11 C37 79.9(7)
O4 Yb1 O11 C37 -14.3(7)
O10 Zn2 O12 C37 -53.0(5)
N4 Zn2 O12 C37 147.2(5)
O3 Zn2 O12 C37 55.2(5)
N3 Zn2 O12 C37 -144.1(5)
O7 Zn1 N1 C1 -78.6(6)
O5 Zn1 N1 C1 40.2(6)
N2 Zn1 N1 C1 171.0(7)
O1 Zn1 N1 C1 130.6(7)
O7 Zn1 N1 C5 101.5(5)
O5 Zn1 N1 C5 -139.7(5)
N2 Zn1 N1 C5 -8.9(5)
O1 Zn1 N1 C5 -49.3(9)
O7 Zn1 N2 C7 113.4(5)
O5 Zn1 N2 C7 -84.7(6)
O1 Zn1 N2 C7 7.3(6)
N1 Zn1 N2 C7 -162.0(6)
O7 Zn1 N2 C6 -65.2(5)
O5 Zn1 N2 C6 96.7(5)
O1 Zn1 N2 C6 -171.3(4)
N1 Zn1 N2 C6 19.4(4)
O12 Zn2 N3 C20 -145.2(5)
O10 Zn2 N3 C20 94.5(5)
N4 Zn2 N3 C20 -10.7(5)
O3 Zn2 N3 C20 -49.7(9)
O12 Zn2 N3 C16 39.3(7)
O10 Zn2 N3 C16 -81.1(7)
N4 Zn2 N3 C16 173.7(7)
O3 Zn2 N3 C16 134.8(7)
O12 Zn2 N4 C22 -91.0(7)
O10 Zn2 N4 C22 107.0(6)
O3 Zn2 N4 C22 3.4(6)
N3 Zn2 N4 C22 -164.5(7)
O12 Zn2 N4 C21 91.5(6)
O10 Zn2 N4 C21 -70.5(5)
O3 Zn2 N4 C21 -174.1(5)
N3 Zn2 N4 C21 17.9(5)
C5 N1 C1 C2 0.2(11)
Zn1 N1 C1 C2 -179.7(6)
N1 C1 C2 C3 2.8(14)
C1 C2 C3 C4 -4.6(15)
C2 C3 C4 C5 3.9(14)
C1 N1 C5 C4 -0.8(10)
Zn1 N1 C5 C4 179.1(5)
C1 N1 C5 C6 176.6(6)
Zn1 N1 C5 C6 -3.4(8)
C3 C4 C5 N1 -1.5(13)
C3 C4 C5 C6 -178.7(8)
C7 N2 C6 C5 154.7(6)
Zn1 N2 C6 C5 -26.6(7)
N1 C5 C6 N2 19.4(9)
C4 C5 C6 N2 -163.3(7)
C6 N2 C7 C8 178.6(7)
Zn1 N2 C7 C8 0.0(11)
N2 C7 C8 C9 176.6(7)
N2 C7 C8 C13 -6.0(11)
C13 C8 C9 C10 -0.8(11)
C7 C8 C9 C10 176.6(7)
C8 C9 C10 C11 5.0(12)
C9 C10 C11 C12 -4.9(11)
C14 O2 C12 C13 163.2(6)
Yb1 O2 C12 C13 -20.6(7)
C14 O2 C12 C11 -20.4(9)
Yb1 O2 C12 C11 155.9(5)
C10 C11 C12 C13 0.7(11)
C10 C11 C12 O2 -175.4(6)
Zn1 O1 C13 C12 -168.1(4)
Yb1 O1 C13 C12 25.2(7)
Zn1 O1 C13 C8 12.0(8)
Yb1 O1 C13 C8 -154.8(5)
O2 C12 C13 O1 -0.4(8)
C11 C12 C13 O1 -176.8(6)
O2 C12 C13 C8 179.5(5)
C11 C12 C13 C8 3.1(9)
C9 C8 C13 O1 176.8(6)
C7 C8 C13 O1 -0.7(9)
C9 C8 C13 C12 -3.1(9)
C7 C8 C13 C12 179.4(6)
C12 O2 C14 C15 -69.6(8)
Yb1 O2 C14 C15 114.9(7)
C20 N3 C16 C17 3.7(13)
Zn2 N3 C16 C17 179.4(7)
N3 C16 C17 C18 -6.3(16)
C16 C17 C18 C19 3.8(17)
C17 C18 C19 C20 0.6(16)
C16 N3 C20 C19 1.1(11)
Zn2 N3 C20 C19 -175.0(6)
C16 N3 C20 C21 176.9(7)
Zn2 N3 C20 C21 0.8(8)
C18 C19 C20 N3 -3.4(13)
C18 C19 C20 C21 -179.0(9)
C22 N4 C21 C20 159.0(7)
Zn2 N4 C21 C20 -23.3(8)
N3 C20 C21 N4 14.1(10)
C19 C20 C21 N4 -169.9(7)
C21 N4 C22 C23 179.1(7)
Zn2 N4 C22 C23 1.6(11)
N4 C22 C23 C28 -2.8(12)
N4 C22 C23 C24 173.3(7)
C28 C23 C24 C25 -3.7(10)
C22 C23 C24 C25 180.0(7)
C23 C24 C25 C26 4.8(11)
C24 C25 C26 C27 -1.8(10)
C25 C26 C27 O4 -178.5(6)
C25 C26 C27 C28 -2.3(10)
C29 O4 C27 C26 -13.5(8)
Yb1 O4 C27 C26 153.4(5)
C29 O4 C27 C28 169.8(5)
Yb1 O4 C27 C28 -23.3(6)
Zn2 O3 C28 C27 -168.6(4)
Yb1 O3 C28 C27 26.5(7)
Zn2 O3 C28 C23 12.2(8)
Yb1 O3 C28 C23 -152.7(5)
C26 C27 C28 O3 -176.0(6)
O4 C27 C28 O3 0.6(8)
C26 C27 C28 C23 3.3(10)
O4 C27 C28 C23 179.9(5)
C22 C23 C28 O3 -4.9(10)
C24 C23 C28 O3 179.0(6)
C22 C23 C28 C27 175.9(6)
C24 C23 C28 C27 -0.3(9)
C27 O4 C29 C30 -73.3(7)
Yb1 O4 C29 C30 121.8(5)
Zn1 O5 C31 O6 3.5(8)
Zn1 O5 C31 C32 -178.6(5)
Yb1 O6 C31 O5 -73.1(9)
Yb1 O6 C31 C32 109.0(7)
Yb1 O8 C33 O7 -24.3(12)
Yb1 O8 C33 C34 152.8(6)
Zn1 O7 C33 O8 -6.1(10)
Zn1 O7 C33 C34 176.5(4)
Yb1 O9 C35 O10 -11.7(16)
Yb1 O9 C35 C36 166.0(6)
Zn2 O10 C35 O9 -4.7(13)
Zn2 O10 C35 C36 177.7(7)
Zn2 O12 C37 O11 0.0(8)
Zn2 O12 C37 C38 178.8(5)
Yb1 O11 C37 O12 -67.3(9)
Yb1 O11 C37 C38 113.9(7)
